data_2007225
loop_
_publ_author_name
'Jeyakanthan, Jeyaraman'
'Velmurugan, D.'
'Panneerselvam, K.'
'Soriano-Garcia, Manuel'
'Perumal, S.'
'Chandrasekaran, R.'

_publ_section_title
;
 Three Diphenyl Sulfones
;
_journal_issue 5
_journal_name_full 'Acta Crystallographica Section C'
_journal_page_first 630
_journal_page_last 633
_journal_paper_doi 10.1107/S0108270197016831
_journal_volume 54
_journal_year 1998
_chemical_formula_moiety 'C15 H16 O2 S'
_chemical_formula_sum 'C15 H16 O2 S'
_chemical_formula_weight 260.34
_chemical_name_systematic
;
 Crystal structures of three diphenylsulphones
;
_space_group_IT_number 15
_symmetry_cell_setting monoclinic
_symmetry_space_group_name_Hall '-C 2yc'
_symmetry_space_group_name_H-M 'C 1 2/c 1'
_audit_creation_method SHELXL
_cell_angle_alpha 90.00
_cell_angle_beta 126.80(2)
_cell_angle_gamma 90.00
_cell_formula_units_Z 8
_cell_length_a 20.339(7)
_cell_length_b 11.024(4)
_cell_length_c 15.220(7)
_cell_measurement_reflns_used 21
_cell_measurement_temperature 293(2)
_cell_measurement_theta_max 30
_cell_measurement_theta_min 15
_cell_volume 2733(2)
_computing_cell_refinement 'Enraf-Nonius CAD-4 system'
_computing_data_collection 'Enraf-Nonius CAD-4 system (Frenz, 1978)'
_computing_data_reduction 'SDP (Frenz, 1978)'
_computing_molecular_graphics 'ORTEP92 (Vickovic, 1994)'
_computing_publication_material 'PARST (Nardelli, 1983)'
_computing_structure_refinement 'SHELXL93 (Sheldrick, 1993)'
_computing_structure_solution 'SHELXS86 (Sheldrick, 1990)'
_diffrn_ambient_temperature 293(2)
_diffrn_measurement_device 'Enraf Nonius CAD4'
_diffrn_measurement_method \w/2\q
_diffrn_radiation_monochromator graphite
_diffrn_radiation_source 'fine-focus sealed tube'
_diffrn_radiation_type CuK\a
_diffrn_radiation_wavelength 1.54178
_diffrn_reflns_av_R_equivalents 0.0372
_diffrn_reflns_av_sigmaI/netI 0.0328
_diffrn_reflns_limit_h_max 22
_diffrn_reflns_limit_h_min -22
_diffrn_reflns_limit_k_max 11
_diffrn_reflns_limit_k_min 0
_diffrn_reflns_limit_l_max 16
_diffrn_reflns_limit_l_min 0
_diffrn_reflns_number 2257
_diffrn_reflns_theta_max 56.63
_diffrn_reflns_theta_min 4.84
_diffrn_standards_decay_% <4
_diffrn_standards_interval_count 200
_diffrn_standards_number 3
_exptl_absorpt_coefficient_mu 2.0
_exptl_absorpt_correction_T_max 0.666
_exptl_absorpt_correction_T_min 0.518
_exptl_absorpt_correction_type 'empirical(DIFABS, Walker & Stuart, 1983)'
_exptl_crystal_colour colourless
_exptl_crystal_density_diffrn 1.266
_exptl_crystal_density_method 'not measured'
_exptl_crystal_description Tabular
_exptl_crystal_F_000 1104
_exptl_crystal_size_max 0.4
_exptl_crystal_size_mid 0.3
_exptl_crystal_size_min 0.2
_refine_diff_density_max 0.21
_refine_diff_density_min -0.34
_refine_ls_extinction_method none
_refine_ls_goodness_of_fit_all 0.921
_refine_ls_goodness_of_fit_obs 0.924
_refine_ls_hydrogen_treatment "H atoms fixed (H atoms on C7' riding)"
_refine_ls_matrix_type fullcycle
_refine_ls_number_parameters 215
_refine_ls_number_reflns 1822
_refine_ls_number_restraints 0
_refine_ls_restrained_S_all 0.921
_refine_ls_restrained_S_obs 0.924
_refine_ls_R_factor_all 0.0508
_refine_ls_R_factor_obs .045
_refine_ls_shift/esd_max -0.001
_refine_ls_shift/esd_mean 0.000
_refine_ls_structure_factor_coef Fsqd
_refine_ls_weighting_details 'w = 1/[\s^2^(Fo^2^)+(0.0904P)^2^+3.072P] where P=(Fo^2^+2Fc^2^)/3'
_refine_ls_weighting_scheme calc
_refine_ls_wR_factor_all 0.133
_refine_ls_wR_factor_obs .1246
_reflns_number_observed 1616
_reflns_number_total 1822
_reflns_observed_criterion >2sigma(I)
_cod_data_source_file fr1058.cif
_cod_data_source_block II
_cod_depositor_comments
;
The following automatic conversions were performed:
'_symmetry_cell_setting' value 'Monoclinic' changed to 'monoclinic'
according to '/home/saulius/struct/CIF-dictionaries/cif_core.dic'
dictionary named 'cif_core.dic' version 2.4.1 from 2010-06-29.

Automatic conversion script
Id: cif_fix_enum 1527 2010-12-29 10:47:43Z saulius 

The following automatic conversions were performed:

'_symmetry_cell_setting' value 'Monoclinic' changed to 'monoclinic'
according to /home/saulius/struct/CIF-dictionaries/cif_core.dic
dictionary named 'cif_core.dic' version 2.4.1 from 2010-06-29.

Automatic conversion script
Id: cif_fix_values 1715 2011-07-08 13:25:40Z adriana 

The following automatic conversions were performed:

'_refine_ls_weighting_scheme' value 'calc w =
1/[\s^2^(Fo^2^)+(0.0904P)^2^+3.072P] where P=(Fo^2^+2Fc^2^)/3' was
changed to 'calc'. New tag '_refine_ls_weighting_details' was
created. The value of the new tag was set to 'w =
1/[\s^2^(Fo^2^)+(0.0904P)^2^+3.072P] where P=(Fo^2^+2Fc^2^)/3'.

Automatic conversion script
Id: cif_fix_values 3143 2015-03-26 13:38:13Z robertas 
;
_cod_original_cell_volume 2732.6(19)
_cod_original_sg_symbol_H-M 'C 2/c'
_cod_database_code 2007225

loop_
_symmetry_equiv_pos_as_xyz
'x, y, z'
'-x, y, -z+1/2'
'x+1/2, y+1/2, z'
'-x+1/2, y+1/2, -z+1/2'
'-x, -y, -z'
'x, -y, z-1/2'
'-x+1/2, -y+1/2, -z'
'x+1/2, -y+1/2, z-1/2'

loop_
_atom_site_aniso_label
_atom_site_aniso_U_11
_atom_site_aniso_U_22
_atom_site_aniso_U_33
_atom_site_aniso_U_12
_atom_site_aniso_U_13
_atom_site_aniso_U_23
S .0483(4) .0500(5) .0616(5) .0044(3) .0373(4) .0041(3)
O1 .0404(11) .0736(13) .0923(15) -.0011(9) .0365(11) .0097(11)
O2 .096(2) .0634(13) .0782(13) .0145(11) .0654(13) .0035(10)
C1 .0399(13) .054(2) .0536(14) .0080(11) .0285(12) .0090(12)
C2 .0477(15) .085(2) .051(2) .0126(14) .0285(13) .0079(15)
C3 .070(2) .126(3) .062(2) .013(2) .044(2) .021(2)
C4 .081(2) .126(3) .094(3) .021(2) .062(2) .049(3)
C5 .073(2) .069(2) .123(3) .004(2) .063(2) .028(2)
C6 .053(2) .054(2) .082(2) .0060(13) .042(2) .0089(14)
C7 .080(2) .109(3) .069(2) -.011(2) .044(2) -.028(2)
C8 .115(3) .060(2) .143(3) -.027(2) .092(3) -.031(2)
C1' .0458(14) .0464(15) .0523(14) .0008(12) .0307(12) -.0015(12)
C2' .051(2) .054(2) .066(2) -.0044(13) .0315(14) -.0047(13)
C3' .071(2) .045(2) .077(2) -.0019(14) .041(2) -.0063(14)
C4' .067(2) .057(2) .069(2) .0154(15) .037(2) .0045(14)
C5' .046(2) .074(2) .088(2) .006(2) .023(2) .005(2)
C6' .050(2) .053(2) .080(2) -.0059(13) .027(2) -.0016(15)
C7' .092(3) .086(3) .107(3) .037(2) .048(2) .012(2)

loop_
_atom_site_label
_atom_site_fract_x
_atom_site_fract_y
_atom_site_fract_z
_atom_site_U_iso_or_equiv
_atom_site_thermal_displace_type
_atom_site_calc_flag
_atom_site_refinement_flags
_atom_site_occupancy
_atom_site_disorder_group
_atom_site_type_symbol
H3 .330(2) .091(3) .431(3) .110(11) Uiso d . 1 . H
H4 .399(2) .285(4) .495(3) .142(13) Uiso d . 1 . H
H5 .419(2) .368(3) .653(3) .090(10) Uiso d . 1 . H
H81 .415(2) .372(3) .789(3) .106(11) Uiso d . 1 . H
H82 .331(2) .322(4) .766(3) .116(12) Uiso d . 1 . H
H83 .414(2) .252(3) .842(3) .112(10) Uiso d . 1 . H
H2' .288(2) -.213(3) .708(3) .085(10) Uiso d . 1 . H
H3' .3777(17) -.376(3) .784(2) .070(8) Uiso d . 1 . H
H5' .564(2) -.138(3) .940(3) .091(10) Uiso d . 1 . H
H6' .474(2) .024(3) .866(3) .078(10) Uiso d . 1 . H
H71 .2671(15) -.077(2) .442(2) .088(7) Uiso d . 1 . H
H72 .2200(16) -.044(2) .483(2) .101(7) Uiso d . 1 . H
H73 .2971(16) -.118(2) .552(2) .092(7) Uiso d . 1 . H
S .30030(4) .04141(6) .71623(5) .0505(3) Uani d . 1 . S
O1 .21858(11) -.0059(2) .6400(2) .0708(6) Uani d . 1 . O
O2 .31565(13) .1129(2) .8055(2) .0708(6) Uani d . 1 . O
C1 .32964(14) .1236(2) .6440(2) .0487(6) Uani d . 1 . C
C2 .3139(2) .0682(3) .5494(2) .0621(8) Uani d . 1 . C
C3 .3403(2) .1294(4) .4954(3) .0837(11) Uani d . 1 . C
C4 .3770(2) .2400(5) .5295(3) .0944(13) Uani d . 1 . C
C5 .3905(2) .2934(3) .6203(4) .0858(11) Uani d . 1 . C
C6 .3678(2) .2376(3) .6809(2) .0622(8) Uani d . 1 . C
C7 .2723(2) -.0512(4) .5027(3) .0865(11) Uani d . 1 . C
C8 .3860(3) .3058(3) .7794(4) .0970(12) Uani d . 1 . C
C1' .36975(15) -.0822(2) .7740(2) .0473(6) Uani d . 1 . C
C2' .3417(2) -.1994(2) .7515(2) .0586(7) Uani d . 1 . C
C3' .3968(2) -.2944(2) .7993(3) .0663(8) Uani d . 1 . C
C4' .4807(2) -.2735(3) .8704(2) .0665(8) Uani d . 1 . C
C5' .5077(2) -.1546(3) .8939(3) .0797(10) Uani d . 1 . C
C6' .4530(2) -.0580(3) .8470(3) .0682(8) Uani d . 1 . C
C7' .5411(2) -.3774(3) .9209(3) .1025(13) Uani d . 1 . C
H71' .5118(2) -.4530(3) .8958(3) .080 Uiso calc R 1 . H
H72' .5730(2) -.3732(3) .9994(3) .080 Uiso calc R 1 . H
H73' .5770(2) -.3722(3) .8997(3) .080 Uiso calc R 1 . H

loop_
_atom_type_symbol
_atom_type_description
_atom_type_scat_dispersion_real
_atom_type_scat_dispersion_imag
_atom_type_scat_source
C C 0.0181 0.0091 'International Tables Vol C Tables 4.2.6.8 and 6.1.1.4'
H H 0.0000 0.0000 'International Tables Vol C Tables 4.2.6.8 and 6.1.1.4'
O O 0.0492 0.0322 'International Tables Vol C Tables 4.2.6.8 and 6.1.1.4'
S S 0.3331 0.5567 'International Tables Vol C Tables 4.2.6.8 and 6.1.1.4'

loop_
_geom_angle_atom_site_label_1
_geom_angle_atom_site_label_2
_geom_angle_atom_site_label_3
_geom_angle
_geom_angle_publ_flag
O2 S O1 117.01(15) yes
O2 S C1' 107.22(14) yes
O1 S C1' 108.32(14) yes
O2 S C1 109.99(15) yes
O1 S C1 109.80(14) yes
C1' S C1 103.61(13) yes
C6 C1 C2 121.8(3) ?
C6 C1 S 121.2(2) yes
C2 C1 S 117.0(2) yes
C3 C2 C1 117.3(4) ?
C3 C2 C7 117.0(3) yes
C1 C2 C7 125.7(3) yes
C4 C3 C2 121.7(4) ?
C4 C3 H3 121.(2) ?
C2 C3 H3 117.(2) ?
C3 C4 C5 120.2(4) ?
C3 C4 H4 124.(2) ?
C5 C4 H4 116.(2) ?
C4 C5 C6 122.1(4) ?
C4 C5 H5 126.(2) ?
C6 C5 H5 112.(2) ?
C1 C6 C5 116.9(3) ?
C1 C6 C8 126.1(3) yes
C5 C6 C8 117.0(3) yes
C2 C7 H71 116.6(16) ?
C2 C7 H72 107.0(15) ?
H71 C7 H72 106.(2) ?
C2 C7 H73 115.2(15) ?
H71 C7 H73 104.(2) ?
H72 C7 H73 107.(2) ?
C6 C8 H81 108.(2) ?
C6 C8 H82 108.(2) ?
H81 C8 H82 115.(3) ?
C6 C8 H83 109.(2) ?
H81 C8 H83 114.(3) ?
H82 C8 H83 103.(3) ?
C2' C1' C6' 120.5(3) ?
C2' C1' S 120.8(2) yes
C6' C1' S 118.6(2) yes
C1' C2' C3' 119.9(3) ?
C1' C2' H2' 119.(2) ?
C3' C2' H2' 121.(2) ?
C2' C3' C4' 121.0(3) ?
C2' C3' H3' 120.4(17) ?
C4' C3' H3' 118.6(17) ?
C5' C4' C3' 118.1(3) ?
C5' C4' C7' 120.8(4) yes
C3' C4' C7' 121.1(4) yes
C4' C5' C6' 121.5(3) ?
C4' C5' H5' 120.(2) ?
C6' C5' H5' 119.(2) ?
C5' C6' C1' 118.8(3) ?
C5' C6' H6' 119.(2) ?
C1' C6' H6' 122.(2) ?
C4' C7' H71' 109.5(3) ?
C4' C7' H72' 109.5(2) ?
H71' C7' H72' 109.5 ?
C4' C7' H73' 109.5(3) ?
H71' C7' H73' 109.5 ?
H72' C7' H73' 109.5 ?

loop_
_geom_bond_atom_site_label_1
_geom_bond_atom_site_label_2
_geom_bond_site_symmetry_2
_geom_bond_distance
_geom_bond_publ_flag
S O2 . 1.434(2) yes
S O1 . 1.439(2) yes
S C1' . 1.771(3) yes
S C1 . 1.781(3) yes
C1 C6 . 1.405(5) ?
C1 C2 . 1.413(4) ?
C2 C3 . 1.396(5) ?
C2 C7 . 1.495(5) yes
C3 C4 . 1.359(7) ?
C4 C5 . 1.370(7) ?
C5 C6 . 1.397(5) ?
C6 C8 . 1.512(5) yes
C1' C2' . 1.371(4) ?
C1' C6' . 1.386(4) ?
C2' C3' . 1.380(4) ?
C3' C4' . 1.388(5) ?
C4' C5' . 1.382(5) ?
C4' C7' . 1.511(5) yes
C5' C6' . 1.388(5) ?
C7' H71' . .96 ?
C7' H72' . .96 ?
C7' H73' . .96 ?

loop_
_geom_torsion_atom_site_label_1
_geom_torsion_atom_site_label_2
_geom_torsion_atom_site_label_3
_geom_torsion_atom_site_label_4
_geom_torsion
O2 S C1 C6 4.5(3)
O1 S C1 C6 134.6(2)
C1' S C1 C6 -109.8(2)
O2 S C1 C2 -176.4(2)
O1 S C1 C2 -46.3(3)
C1' S C1 C2 69.2(2)
C6 C1 C2 C3 2.1(5)
S C1 C2 C3 -177.0(2)
C6 C1 C2 C7 -178.8(3)
S C1 C2 C7 2.2(4)
C1 C2 C3 C4 -2.5(5)
C7 C2 C3 C4 178.3(4)
C2 C3 C4 C5 1.5(6)
C3 C4 C5 C6 0.0(6)
C2 C1 C6 C5 -0.7(5)
S C1 C6 C5 178.3(2)
C2 C1 C6 C8 178.8(3)
S C1 C6 C8 -2.2(5)
C4 C5 C6 C1 -0.4(6)
C4 C5 C6 C8 -180.0(4)
O2 S C1' C2' 121.2(3)
O1 S C1' C2' -5.9(3)
C1 S C1' C2' -122.5(3)
O2 S C1' C6' -55.5(3)
O1 S C1' C6' 177.3(3)
C1 S C1' C6' 60.8(3)
C6' C1' C2' C3' -1.9(5)
S C1' C2' C3' -178.5(3)
C1' C2' C3' C4' 0.1(5)
C2' C3' C4' C5' 1.3(6)
C2' C3' C4' C7' -178.7(4)
C3' C4' C5' C6' -1.0(6)
C7' C4' C5' C6' 179.0(4)
C4' C5' C6' C1' -0.7(6)
C2' C1' C6' C5' 2.1(5)
S C1' C6' C5' 178.9(3)

loop_
_cod_related_entry_id
_cod_related_entry_database
_cod_related_entry_code
1 ChemSpider 539939
